data_4331056
loop_
_publ_author_name
'Mihail Atanasov'
'Peter Comba'
'Stefan Helmle'
'Dennis M\"uller'
'Frank Neese'

_publ_contact_author_address
;Universit\"at Heidelberg, Anorganisch-Chemisches Institut,
INF 270, D-69120 Heidelberg, Germany
;
_publ_contact_author_email peter.comba@aci.uni-heidelberg.de
_publ_contact_author_fax 49-6226-546617
_publ_contact_author_name 'Professor Peter Comba'
_publ_section_title
;
 Zero-Field Splitting in a Series of Structurally Related Mononuclear
 NiII-Bispidine Complexes
;
_journal_name_full 'Inorganic Chemistry'
_journal_page_first 12324
_journal_page_last 12335
_journal_paper_doi 10.1021/ic3016047
_journal_volume 51
_journal_year 2012
_chemical_formula_sum 'C30 H34 F12 N6 Ni O7.5 P2'
_chemical_formula_weight 947.28
_space_group_IT_number 2
_symmetry_cell_setting triclinic
_symmetry_Int_Tables_number 2
_symmetry_space_group_name_Hall '-P 1'
_symmetry_space_group_name_H-M 'P -1'
_atom_sites_solution_hydrogens geom
_atom_sites_solution_primary direct
_atom_sites_solution_secondary difmap
_audit_block_code sh35
_audit_creation_method SHELXL-97
_cell_angle_alpha 109.229(15)
_cell_angle_beta 95.952(17)
_cell_angle_gamma 99.479(17)
_cell_formula_units_Z 4
_cell_length_a 12.1423(18)
_cell_length_b 18.639(3)
_cell_length_c 19.258(3)
_cell_measurement_reflns_used 8000
_cell_measurement_temperature 200(2)
_cell_measurement_theta_max 61.1
_cell_measurement_theta_min 5.2
_cell_volume 4000.3(12)
_computing_cell_refinement 'STOE XCELL'
_computing_data_collection 'STOE EXPOSE'
_computing_data_reduction XRED
_computing_structure_refinement 'SHELXL-97 (Sheldrick, 2008)'
_computing_structure_solution 'SHELXL-97 (Sheldrick, 2008)'
_diffrn_ambient_temperature 200(2)
_diffrn_measured_fraction_theta_full 0.902
_diffrn_measured_fraction_theta_max 0.902
_diffrn_measurement_device_type 'STOE IPDS I'
_diffrn_measurement_method 'image plate'
_diffrn_radiation_monochromator graphite
_diffrn_radiation_probe x-ray
_diffrn_radiation_type MoK\a
_diffrn_radiation_wavelength 0.71073
_diffrn_reflns_av_R_equivalents 0.1591
_diffrn_reflns_av_sigmaI/netI 0.2901
_diffrn_reflns_limit_h_max 17
_diffrn_reflns_limit_h_min -17
_diffrn_reflns_limit_k_max 26
_diffrn_reflns_limit_k_min -26
_diffrn_reflns_limit_l_max 27
_diffrn_reflns_limit_l_min -27
_diffrn_reflns_number 48445
_diffrn_reflns_theta_full 30.56
_diffrn_reflns_theta_max 30.56
_diffrn_reflns_theta_min 2.61
_diffrn_source 'fine-focus sealed tube'
_exptl_absorpt_coefficient_mu 0.674
_exptl_absorpt_correction_type none
_exptl_crystal_colour 'pale red'
_exptl_crystal_density_diffrn 1.573
_exptl_crystal_description plate
_exptl_crystal_F_000 1928
_exptl_crystal_size_max 0.321
_exptl_crystal_size_mid 0.129
_exptl_crystal_size_min 0.039
_refine_diff_density_max 0.722
_refine_diff_density_min -0.807
_refine_diff_density_rms 0.084
_refine_ls_extinction_method none
_refine_ls_goodness_of_fit_ref 0.738
_refine_ls_hydrogen_treatment constr
_refine_ls_matrix_type full
_refine_ls_number_parameters 1066
_refine_ls_number_reflns 22162
_refine_ls_number_restraints 0
_refine_ls_restrained_S_all 0.738
_refine_ls_R_factor_all 0.2148
_refine_ls_R_factor_gt 0.0660
_refine_ls_shift/su_max 0.029
_refine_ls_shift/su_mean 0.001
_refine_ls_structure_factor_coef Fsqd
_refine_ls_weighting_details 'calc w=1/[\s^2^(Fo^2^)+(0.0254P)^2^+0.0000P] where P=(Fo^2^+2Fc^2^)/3'
_refine_ls_weighting_scheme calc
_refine_ls_wR_factor_gt 0.1233
_refine_ls_wR_factor_ref 0.1713
_reflns_number_gt 6152
_reflns_number_total 22162
_reflns_threshold_expression >2\s(I)
_cod_data_source_file ic3016047_si_001_2.cif
_cod_data_source_block sh35
_cod_original_cell_volume 4000.2(10)
_cod_database_code 4331056

loop_
_symmetry_equiv_pos_as_xyz
'x, y, z'
'-x, -y, -z'

loop_
_atom_site_label
_atom_site_type_symbol
_atom_site_fract_x
_atom_site_fract_y
_atom_site_fract_z
_atom_site_U_iso_or_equiv
_atom_site_adp_type
_atom_site_occupancy
_atom_site_symmetry_multiplicity
_atom_site_calc_flag
_atom_site_refinement_flags
Ni1 Ni 0.31006(4) 0.30879(3) 0.04641(3) 0.03205(13) Uani 1 1 d .
Ni2 Ni 0.89962(5) 0.25116(3) 0.48093(3) 0.03446(13) Uani 1 1 d .
P1 P 0.75426(10) -0.23799(8) 0.70477(7) 0.0436(3) Uani 1 1 d .
P2 P 0.63060(11) 0.03580(9) 0.22233(8) 0.0524(4) Uani 1 1 d .
P4 P 0.15745(13) 0.55191(9) 0.74185(9) 0.0607(4) Uani 1 1 d .
F13 F 0.6606(3) 0.0523(2) 0.30852(18) 0.0817(11) Uani 1 1 d .
N13 N 0.2470(2) 0.24135(18) -0.06391(17) 0.0269(7) Uani 1 1 d .
N7 N 0.9191(3) 0.13244(18) 0.46568(17) 0.0292(7) Uani 1 1 d .
C24 C 0.8749(4) 0.3420(2) 0.6331(2) 0.0356(10) Uani 1 1 d .
H24A H 0.9431 0.3697 0.6715 0.043 Uiso 1 1 calc R
H24B H 0.8096 0.3379 0.6594 0.043 Uiso 1 1 calc R
F3 F 0.8167(3) -0.21026(18) 0.78835(17) 0.0645(9) Uani 1 1 d .
N11 N 0.3023(3) 0.1989(2) 0.05554(18) 0.0345(8) Uani 1 1 d .
C74 C 0.3447(3) 0.2256(3) -0.1045(2) 0.0341(10) Uani 1 1 d .
H74A H 0.3552 0.2600 -0.1341 0.041 Uiso 1 1 calc R
H74B H 0.3258 0.1712 -0.1398 0.041 Uiso 1 1 calc R
F2 F 0.8170(3) -0.30770(19) 0.68251(19) 0.0783(11) Uani 1 1 d .
F1 F 0.8578(3) -0.18636(19) 0.6871(2) 0.0794(10) Uani 1 1 d .
N14 N 0.3820(3) 0.3762(2) 0.1544(2) 0.0410(10) Uani 1 1 d .
F12 F 0.5108(3) 0.0535(3) 0.2360(2) 0.1032(13) Uani 1 1 d .
N4 N 0.9090(3) 0.2457(2) 0.3728(2) 0.0421(9) Uani 1 1 d .
N17 N 0.1310(3) 0.3077(2) 0.06007(18) 0.0334(8) Uani 1 1 d .
F6 F 0.6946(3) -0.2631(3) 0.62214(19) 0.1050(15) Uani 1 1 d .
N12 N 0.3117(3) 0.39617(19) 0.00286(19) 0.0324(8) Uani 1 1 d .
F4 F 0.6961(3) -0.1657(2) 0.72770(19) 0.0799(10) Uani 1 1 d .
N3 N 0.8896(3) 0.26184(18) 0.59175(17) 0.0299(8) Uani 1 1 d .
N15 N 0.4687(3) 0.28973(19) 0.01548(18) 0.0316(8) Uani 1 1 d .
C25 C 0.9332(4) 0.0939(3) 0.3876(2) 0.0386(10) Uani 1 1 d .
H25A H 0.9379 0.0398 0.3793 0.058 Uiso 1 1 calc R
H25B H 1.0029 0.1212 0.3781 0.058 Uiso 1 1 calc R
H25C H 0.8682 0.0951 0.3536 0.058 Uiso 1 1 calc R
F11 F 0.5973(3) 0.0181(3) 0.1374(2) 0.1141(15) Uani 1 1 d .
C76 C 0.4543(3) 0.2382(2) -0.0535(2) 0.0345(10) Uani 1 1 d .
C68 C 0.3652(3) 0.1806(2) 0.1056(2) 0.0341(9) Uani 1 1 d .
H68 H 0.4032 0.2207 0.1507 0.041 Uiso 1 1 calc R
N1 N 0.7242(3) 0.21877(19) 0.46829(19) 0.0332(8) Uani 1 1 d .
C8 C 0.8203(3) 0.0860(2) 0.4816(2) 0.0311(9) Uani 1 1 d .
H8A H 0.8317 0.0324 0.4714 0.037 Uiso 1 1 calc R
H8B H 0.7516 0.0833 0.4475 0.037 Uiso 1 1 calc R
C73 C 0.3647(4) 0.4715(2) 0.0335(3) 0.0387(11) Uani 1 1 d .
H73 H 0.4052 0.4897 0.0831 0.046 Uiso 1 1 calc R
N5 N 0.8744(3) 0.36516(18) 0.51572(19) 0.0331(8) Uani 1 1 d .
N2 N 1.0703(3) 0.29435(18) 0.52733(18) 0.0309(8) Uani 1 1 d .
C26 C 0.8560(3) 0.3905(2) 0.5860(2) 0.0360(10) Uani 1 1 d .
C23 C 1.1530(4) 0.3238(3) 0.4963(3) 0.0405(11) Uani 1 1 d .
H23 H 1.1363 0.3231 0.4467 0.049 Uiso 1 1 calc R
C56 C 0.0710(3) 0.3398(2) 0.0108(2) 0.0351(10) Uani 1 1 d .
H56A H 0.1096 0.3945 0.0221 0.042 Uiso 1 1 calc R
H56B H -0.0073 0.3396 0.0210 0.042 Uiso 1 1 calc R
C4 C 1.0003(3) 0.2506(2) 0.6228(2) 0.0282(8) Uani 1 1 d .
H4 H 1.0114 0.2726 0.6786 0.034 Uiso 1 1 calc R
C58 C 0.0680(3) 0.2277(2) 0.0441(2) 0.0323(9) Uani 1 1 d .
H58A H -0.0098 0.2291 0.0547 0.039 Uiso 1 1 calc R
H58B H 0.1056 0.2049 0.0772 0.039 Uiso 1 1 calc R
C27 C 0.8228(5) 0.4598(3) 0.6164(3) 0.0574(14) Uani 1 1 d .
H27 H 0.8071 0.4758 0.6658 0.069 Uiso 1 1 calc R
F5 F 0.6528(3) -0.2852(3) 0.7241(2) 0.1197(17) Uani 1 1 d .
O5 O 0.9229(2) 0.04298(15) 0.60206(16) 0.0346(7) Uani 1 1 d .
H5 H 0.8837 0.0222 0.6266 0.052 Uiso 1 1 calc R
O6 O 0.8885(2) 0.15285(16) 0.68957(15) 0.0326(7) Uani 1 1 d .
H6 H 0.9497 0.1635 0.7192 0.049 Uiso 1 1 calc R
O1 O 0.6569(2) 0.0015(2) 0.52114(19) 0.0501(9) Uani 1 1 d .
F33 F 0.1654(4) 0.6039(3) 0.8250(3) 0.137(2) Uani 1 1 d .
O2 O 0.6545(2) 0.09338(18) 0.63079(16) 0.0418(8) Uani 1 1 d .
C6 C 1.0199(3) 0.1295(2) 0.5149(2) 0.0294(9) Uani 1 1 d .
H6A H 1.0888 0.1587 0.5052 0.035 Uiso 1 1 calc R
H6B H 1.0273 0.0748 0.5026 0.035 Uiso 1 1 calc R
C32 C 0.9048(5) 0.2272(3) 0.2333(3) 0.0526(13) Uani 1 1 d .
H32A H 0.9728 0.2592 0.2269 0.079 Uiso 1 1 calc R
H32B H 0.8373 0.2418 0.2140 0.079 Uiso 1 1 calc R
H32C H 0.9024 0.1723 0.2058 0.079 Uiso 1 1 calc R
C80 C 0.5668(3) 0.3063(3) 0.0618(3) 0.0422(12) Uani 1 1 d .
H80 H 0.5777 0.3454 0.1098 0.051 Uiso 1 1 calc R
O3 O 1.1288(2) 0.18460(18) 0.71405(16) 0.0411(8) Uani 1 1 d .
C54 C 0.1850(3) 0.2891(2) -0.0965(2) 0.0293(9) Uani 1 1 d .
H54 H 0.1758 0.2671 -0.1522 0.035 Uiso 1 1 calc R
C66 C 0.3223(4) 0.0469(3) 0.0301(3) 0.0505(13) Uani 1 1 d .
H66 H 0.3281 -0.0053 0.0221 0.061 Uiso 1 1 calc R
C18 C 0.6471(4) 0.2180(3) 0.4128(3) 0.0452(12) Uani 1 1 d .
H18 H 0.6707 0.2241 0.3692 0.054 Uiso 1 1 calc R
C55 C 0.0664(3) 0.2933(2) -0.0731(2) 0.0304(9) Uani 1 1 d .
C9 C 0.9064(3) 0.1176(2) 0.6154(2) 0.0315(9) Uani 1 1 d .
C20 C 1.2003(3) 0.3250(2) 0.6390(3) 0.0402(11) Uani 1 1 d .
H20 H 1.2145 0.3257 0.6887 0.048 Uiso 1 1 calc R
C10 C 0.6949(3) 0.0647(3) 0.5684(3) 0.0379(11) Uani 1 1 d .
C21 C 1.2868(4) 0.3552(3) 0.6078(3) 0.0454(12) Uani 1 1 d .
H21 H 1.3614 0.3755 0.6355 0.054 Uiso 1 1 calc R
C67 C 0.3769(4) 0.1057(3) 0.0942(3) 0.0462(12) Uani 1 1 d .
H67 H 0.4230 0.0948 0.1308 0.055 Uiso 1 1 calc R
C82 C 0.4789(5) 0.4502(4) 0.2915(3) 0.0694(19) Uani 1 1 d .
H82A H 0.4628 0.5025 0.3084 0.104 Uiso 1 1 calc R
H82B H 0.5610 0.4542 0.2959 0.104 Uiso 1 1 calc R
H82C H 0.4487 0.4217 0.3224 0.104 Uiso 1 1 calc R
C64 C 0.2495(3) 0.1407(2) -0.0091(2) 0.0296(9) Uani 1 1 d .
C2 C 0.7834(3) 0.2029(2) 0.5855(2) 0.0312(9) Uani 1 1 d .
H2 H 0.7589 0.2164 0.6354 0.037 Uiso 1 1 calc R
C12 C 1.1152(3) 0.1597(2) 0.6467(2) 0.0288(9) Uani 1 1 d .
O4 O 1.1879(2) 0.12471(17) 0.60803(16) 0.0392(8) Uani 1 1 d .
C17 C 0.5312(4) 0.2082(3) 0.4187(3) 0.0650(16) Uani 1 1 d .
H17 H 0.4768 0.2069 0.3789 0.078 Uiso 1 1 calc R
C65 C 0.2575(3) 0.0653(2) -0.0235(2) 0.0359(10) Uani 1 1 d .
H65 H 0.2198 0.0260 -0.0692 0.043 Uiso 1 1 calc R
C31 C 0.9074(4) 0.2396(3) 0.3120(2) 0.0412(11) Uani 1 1 d .
F14 F 0.6732(6) 0.1207(3) 0.2349(3) 0.177(3) Uani 1 1 d .
C5 C 1.0116(3) 0.1638(2) 0.5977(2) 0.0282(8) Uani 1 1 d .
C69 C 0.2564(3) 0.3716(2) -0.0683(2) 0.0323(9) Uani 1 1 d .
C52 C 0.1810(3) 0.1682(2) -0.0615(2) 0.0274(9) Uani 1 1 d .
H52 H 0.1685 0.1280 -0.1126 0.033 Uiso 1 1 calc R
C81 C 0.4255(4) 0.4088(3) 0.2136(3) 0.0465(13) Uani 1 1 d .
C70 C 0.2554(4) 0.4198(2) -0.1092(3) 0.0389(11) Uani 1 1 d .
H70 H 0.2179 0.4002 -0.1596 0.047 Uiso 1 1 calc R
C22 C 1.2627(4) 0.3551(3) 0.5363(3) 0.0444(12) Uani 1 1 d .
H22 H 1.3203 0.3763 0.5144 0.053 Uiso 1 1 calc R
C77 C 0.5377(4) 0.1979(3) -0.0776(3) 0.0541(15) Uani 1 1 d .
H77 H 0.5260 0.1608 -0.1267 0.065 Uiso 1 1 calc R
C1 C 0.8011(3) 0.1198(2) 0.5622(2) 0.0321(9) Uani 1 1 d .
F15 F 0.5878(5) -0.0496(3) 0.2163(3) 0.156(2) Uani 1 1 d .
C19 C 1.0932(3) 0.2941(2) 0.5964(2) 0.0338(10) Uani 1 1 d .
C79 C 0.6534(4) 0.2674(3) 0.0409(3) 0.0568(15) Uani 1 1 d .
H79 H 0.7222 0.2786 0.0746 0.068 Uiso 1 1 calc R
F32 F 0.0872(5) 0.4852(3) 0.7576(3) 0.162(2) Uani 1 1 d .
C14 C 0.6911(3) 0.2098(2) 0.5305(2) 0.0333(9) Uani 1 1 d .
C72 C 0.3636(4) 0.5237(3) -0.0030(3) 0.0472(13) Uani 1 1 d .
H72 H 0.3993 0.5770 0.0216 0.057 Uiso 1 1 calc R
C15 C 0.5780(3) 0.2007(3) 0.5393(3) 0.0482(13) Uani 1 1 d .
H15 H 0.5560 0.1947 0.5833 0.058 Uiso 1 1 calc R
C71 C 0.3095(4) 0.4971(3) -0.0761(3) 0.0512(13) Uani 1 1 d .
H71 H 0.3094 0.5313 -0.1033 0.061 Uiso 1 1 calc R
F34 F 0.2667(4) 0.5255(3) 0.7656(3) 0.1233(16) Uani 1 1 d .
F31 F 0.1421(5) 0.4969(3) 0.6595(2) 0.157(2) Uani 1 1 d .
P3 P 0.56070(13) 0.34687(11) 0.76069(10) 0.0715(5) Uani 1 1 d .
O16 O -0.0026(2) 0.16794(16) -0.16641(15) 0.0340(7) Uani 1 1 d .
H16 H -0.0154 0.1201 -0.1739 0.051 Uiso 1 1 calc R
O12 O -0.0114(2) 0.04492(16) -0.11783(17) 0.0405(8) Uani 1 1 d .
O15 O -0.1116(2) 0.20930(17) -0.07437(16) 0.0360(7) Uani 1 1 d .
H15A H -0.1491 0.2235 -0.1047 0.054 Uiso 1 1 calc R
O14 O -0.0413(3) 0.38712(18) -0.08131(17) 0.0501(8) Uani 1 1 d .
O13 O 0.0030(3) 0.31370(17) -0.18747(17) 0.0437(8) Uani 1 1 d .
O11 O -0.0544(3) 0.08025(19) -0.00217(19) 0.0501(9) Uani 1 1 d .
C59 C -0.0006(3) 0.2097(2) -0.0903(2) 0.0320(9) Uani 1 1 d .
C30 C 0.8609(4) 0.4087(2) 0.4738(3) 0.0439(12) Uani 1 1 d .
H30 H 0.8721 0.3900 0.4233 0.053 Uiso 1 1 calc R
C60 C -0.0079(3) 0.0957(2) -0.0493(2) 0.0349(10) Uani 1 1 d .
C51 C 0.0620(3) 0.1757(2) -0.0386(2) 0.0295(9) Uani 1 1 d .
C29 C 0.8316(5) 0.4793(3) 0.5009(3) 0.0661(16) Uani 1 1 d .
H29 H 0.8243 0.5096 0.4702 0.079 Uiso 1 1 calc R
C75 C 0.1246(4) 0.3529(3) 0.1384(2) 0.0416(11) Uani 1 1 d .
H75A H 0.0451 0.3513 0.1441 0.062 Uiso 1 1 calc R
H75B H 0.1641 0.4070 0.1510 0.062 Uiso 1 1 calc R
H75C H 0.1604 0.3304 0.1719 0.062 Uiso 1 1 calc R
C63 C -0.0968(5) 0.4285(3) -0.1219(3) 0.0740(17) Uani 1 1 d .
H63A H -0.0404 0.4563 -0.1422 0.111 Uiso 1 1 calc R
H63B H -0.1328 0.4658 -0.0880 0.111 Uiso 1 1 calc R
H63C H -0.1545 0.3912 -0.1629 0.111 Uiso 1 1 calc R
C28 C 0.8127(6) 0.5058(3) 0.5732(3) 0.0775(19) Uani 1 1 d .
H28 H 0.7931 0.5549 0.5934 0.093 Uiso 1 1 calc R
F23 F 0.5852(6) 0.3451(3) 0.8383(3) 0.151(2) Uani 1 1 d .
F22 F 0.6550(5) 0.4242(3) 0.7890(4) 0.151(2) Uani 1 1 d .
F16 F 0.7491(4) 0.0171(4) 0.2107(3) 0.185(3) Uani 1 1 d .
C11 C 0.5555(4) 0.0424(3) 0.6392(3) 0.0596(15) Uani 1 1 d .
H11A H 0.4921 0.0348 0.5998 0.089 Uiso 1 1 calc R
H11B H 0.5344 0.0663 0.6881 0.089 Uiso 1 1 calc R
H11C H 0.5737 -0.0079 0.6354 0.089 Uiso 1 1 calc R
C62 C 0.0062(3) 0.3319(2) -0.1210(2) 0.0331(10) Uani 1 1 d .
C13 C 1.2870(4) 0.1154(3) 0.6514(3) 0.0533(14) Uani 1 1 d .
H13A H 1.3292 0.1665 0.6857 0.080 Uiso 1 1 calc R
H13B H 1.3359 0.0907 0.6176 0.080 Uiso 1 1 calc R
H13C H 1.2625 0.0827 0.6801 0.080 Uiso 1 1 calc R
C16 C 0.4974(4) 0.2006(4) 0.4819(3) 0.0694(18) Uani 1 1 d .
H16A H 0.4197 0.1953 0.4868 0.083 Uiso 1 1 calc R
C78 C 0.6370(4) 0.2121(4) -0.0300(3) 0.0689(19) Uani 1 1 d .
H78 H 0.6943 0.1841 -0.0455 0.083 Uiso 1 1 calc R
F35 F 0.0535(4) 0.5825(3) 0.7208(3) 0.157(2) Uani 1 1 d .
F21 F 0.4854(4) 0.4069(4) 0.7832(4) 0.178(3) Uani 1 1 d .
F36 F 0.2283(5) 0.6173(3) 0.7242(4) 0.192(3) Uani 1 1 d .
F26 F 0.6577(4) 0.3030(3) 0.7350(3) 0.1175(15) Uani 1 1 d .
C61 C -0.0738(4) -0.0333(3) -0.1347(3) 0.0500(13) Uani 1 1 d .
H61A H -0.0426 -0.0549 -0.0989 0.075 Uiso 1 1 calc R
H61B H -0.0674 -0.0655 -0.1853 0.075 Uiso 1 1 calc R
H61C H -0.1536 -0.0328 -0.1315 0.075 Uiso 1 1 calc R
F25 F 0.5433(5) 0.3535(4) 0.6821(3) 0.192(2) Uani 1 1 d .
F24 F 0.4781(7) 0.2785(5) 0.7345(6) 0.308(5) Uani 1 1 d .
O91 O 0.7441(2) 0.1956(2) 0.79954(18) 0.0502(9) Uani 1 1 d .
O92 O 0.7132(3) 0.0415(3) 0.8034(3) 0.0791(13) Uani 1 1 d .
O93 O 0.8167(4) -0.0277(3) 0.6846(3) 0.1206(16) Uani 1 1 d .

loop_
_atom_site_aniso_label
_atom_site_aniso_U_11
_atom_site_aniso_U_22
_atom_site_aniso_U_33
_atom_site_aniso_U_23
_atom_site_aniso_U_13
_atom_site_aniso_U_12
Ni1 0.0332(2) 0.0329(2) 0.0267(2) 0.0068(2) 0.00203(19) 0.0075(2)
Ni2 0.0399(3) 0.0342(2) 0.0304(2) 0.0112(2) 0.0021(2) 0.0136(2)
P1 0.0426(6) 0.0496(6) 0.0378(6) 0.0133(5) 0.0076(5) 0.0115(5)
P2 0.0415(6) 0.0606(8) 0.0473(7) 0.0096(7) -0.0010(5) 0.0144(6)
P4 0.0723(9) 0.0509(7) 0.0559(8) 0.0155(7) 0.0003(7) 0.0185(7)
F13 0.0713(18) 0.114(3) 0.0540(19) 0.016(2) 0.0011(16) 0.0385(18)
N13 0.0266(14) 0.0278(15) 0.0235(14) 0.0057(13) 0.0028(12) 0.0063(12)
N7 0.0329(15) 0.0326(15) 0.0249(14) 0.0120(13) 0.0030(12) 0.0118(13)
C24 0.047(2) 0.0269(19) 0.029(2) 0.0014(17) 0.0051(17) 0.0159(16)
F3 0.0720(17) 0.0691(18) 0.0482(16) 0.0147(15) -0.0025(14) 0.0242(15)
N11 0.0374(16) 0.0439(18) 0.0241(15) 0.0124(14) 0.0029(13) 0.0143(14)
C74 0.0318(18) 0.038(2) 0.0298(19) 0.0097(18) 0.0045(15) 0.0061(16)
F2 0.109(2) 0.0587(18) 0.063(2) 0.0080(17) 0.0078(18) 0.0388(17)
F1 0.0729(18) 0.084(2) 0.103(2) 0.0489(18) 0.0508(16) 0.0210(16)
N14 0.050(2) 0.0384(19) 0.0261(17) 0.0022(16) -0.0002(15) 0.0099(16)
F12 0.0586(17) 0.187(3) 0.082(2) 0.061(2) 0.0105(17) 0.050(2)
N4 0.0410(18) 0.0453(19) 0.0430(19) 0.0174(17) 0.0070(15) 0.0133(15)
N17 0.0349(16) 0.0406(17) 0.0270(15) 0.0131(14) 0.0081(13) 0.0103(14)
F6 0.0697(18) 0.186(4) 0.0446(19) 0.007(2) -0.0005(15) 0.064(2)
N12 0.0297(15) 0.0315(16) 0.0321(17) 0.0054(15) 0.0055(13) 0.0078(13)
F4 0.0722(17) 0.107(2) 0.072(2) 0.0280(18) 0.0120(16) 0.0563(16)
N3 0.0391(16) 0.0285(14) 0.0233(14) 0.0101(13) 0.0013(12) 0.0111(13)
N15 0.0265(14) 0.0382(17) 0.0299(16) 0.0131(14) 0.0012(12) 0.0060(13)
C25 0.041(2) 0.043(2) 0.031(2) 0.0111(18) 0.0017(17) 0.0132(18)
F11 0.114(2) 0.184(4) 0.0461(19) 0.021(2) 0.0006(19) 0.085(2)
C76 0.0346(19) 0.034(2) 0.031(2) 0.0097(18) 0.0053(16) 0.0028(17)
C68 0.0336(18) 0.041(2) 0.0299(18) 0.0155(17) 0.0015(15) 0.0110(16)
N1 0.0336(15) 0.0344(16) 0.0299(16) 0.0090(14) -0.0015(13) 0.0117(13)
C8 0.0273(17) 0.0347(18) 0.0319(18) 0.0133(16) 0.0014(14) 0.0068(15)
C73 0.042(2) 0.030(2) 0.036(2) 0.0059(19) 0.0007(18) -0.0001(18)
N5 0.0382(16) 0.0268(15) 0.0351(17) 0.0105(14) 0.0049(14) 0.0113(13)
N2 0.0379(16) 0.0243(14) 0.0318(16) 0.0092(13) 0.0063(13) 0.0108(13)
C26 0.0369(19) 0.036(2) 0.034(2) 0.0105(18) 0.0009(16) 0.0108(17)
C23 0.046(2) 0.040(2) 0.038(2) 0.0161(19) 0.0122(18) 0.0089(19)
C56 0.0382(19) 0.0327(19) 0.031(2) 0.0077(17) -0.0004(16) 0.0100(16)
C4 0.0290(16) 0.0330(17) 0.0244(16) 0.0141(14) -0.0015(14) 0.0068(14)
C58 0.0310(17) 0.038(2) 0.0285(18) 0.0110(17) 0.0056(15) 0.0111(16)
C27 0.088(3) 0.046(2) 0.053(3) 0.023(2) 0.022(2) 0.038(2)
F5 0.114(3) 0.092(3) 0.094(3) -0.017(3) 0.051(2) -0.057(2)
O5 0.0314(13) 0.0370(13) 0.0406(14) 0.0191(12) 0.0040(11) 0.0111(11)
O6 0.0269(12) 0.0420(14) 0.0297(13) 0.0137(12) 0.0013(10) 0.0096(11)
O1 0.0365(16) 0.0472(19) 0.052(2) 0.0046(17) 0.0043(14) -0.0014(14)
F33 0.122(3) 0.136(4) 0.080(3) -0.049(3) -0.021(3) 0.036(3)
O2 0.0278(13) 0.0558(18) 0.0338(15) 0.0104(15) 0.0024(12) 0.0002(13)
C6 0.0280(16) 0.0306(17) 0.0291(17) 0.0122(15) -0.0029(14) 0.0065(14)
C32 0.062(3) 0.057(3) 0.041(2) 0.019(2) 0.005(2) 0.015(2)
C80 0.033(2) 0.045(2) 0.040(2) 0.010(2) -0.0013(18) -0.0032(19)
O3 0.0322(13) 0.0596(17) 0.0333(14) 0.0180(14) 0.0013(11) 0.0138(13)
C54 0.0344(18) 0.0306(17) 0.0249(17) 0.0123(15) 0.0001(14) 0.0101(15)
C66 0.050(2) 0.039(2) 0.068(3) 0.025(2) 0.003(2) 0.0180(19)
C18 0.040(2) 0.059(3) 0.038(2) 0.017(2) -0.0008(18) 0.0200(19)
C55 0.0295(17) 0.0366(19) 0.0268(17) 0.0131(16) 0.0016(14) 0.0096(15)
C9 0.0336(18) 0.0333(19) 0.0271(18) 0.0106(16) 0.0036(15) 0.0071(16)
C20 0.038(2) 0.035(2) 0.043(2) 0.0107(19) -0.0011(18) 0.0077(17)
C10 0.0302(18) 0.038(2) 0.038(2) 0.006(2) -0.0040(17) 0.0073(17)
C21 0.034(2) 0.047(2) 0.049(3) 0.017(2) -0.0009(19) -0.0020(19)
C67 0.046(2) 0.054(2) 0.043(2) 0.024(2) -0.0014(19) 0.013(2)
C82 0.080(4) 0.066(4) 0.043(3) 0.007(3) -0.008(3) -0.001(3)
C64 0.0267(16) 0.0322(19) 0.0280(18) 0.0086(16) 0.0056(14) 0.0048(15)
C2 0.0278(17) 0.0334(19) 0.0287(19) 0.0068(17) -0.0007(15) 0.0087(15)
C12 0.0300(17) 0.0281(17) 0.0306(18) 0.0116(15) 0.0076(14) 0.0085(14)
O4 0.0311(12) 0.0473(16) 0.0342(15) 0.0059(14) -0.0016(11) 0.0173(12)
C17 0.048(2) 0.101(4) 0.049(3) 0.025(3) -0.005(2) 0.035(3)
C65 0.0326(18) 0.0352(19) 0.040(2) 0.0133(18) 0.0026(16) 0.0088(16)
C31 0.043(2) 0.050(2) 0.035(2) 0.0185(19) 0.0047(17) 0.0168(19)
F14 0.233(6) 0.110(4) 0.153(4) 0.040(3) 0.063(4) -0.064(4)
C5 0.0294(17) 0.0291(16) 0.0291(17) 0.0151(14) 0.0007(14) 0.0070(14)
C69 0.0348(18) 0.0324(19) 0.0277(19) 0.0072(17) 0.0050(15) 0.0088(16)
C52 0.0368(18) 0.0226(16) 0.0215(17) 0.0052(15) 0.0044(14) 0.0087(15)
C81 0.053(3) 0.040(2) 0.040(2) 0.009(2) -0.001(2) 0.008(2)
C70 0.041(2) 0.035(2) 0.040(2) 0.0142(19) 0.0107(18) 0.0030(18)
C22 0.039(2) 0.039(2) 0.050(3) 0.013(2) 0.0098(19) 0.0001(19)
C77 0.035(2) 0.071(3) 0.042(3) 0.000(3) 0.006(2) 0.014(2)
C1 0.0269(17) 0.0333(19) 0.034(2) 0.0118(17) 0.0035(15) 0.0036(15)
F15 0.239(6) 0.064(2) 0.134(4) 0.012(3) -0.039(4) 0.039(3)
C19 0.042(2) 0.0231(17) 0.030(2) 0.0022(17) -0.0036(17) 0.0116(16)
C79 0.039(2) 0.060(3) 0.058(3) 0.009(3) -0.005(2) 0.008(2)
F32 0.187(5) 0.123(3) 0.132(4) 0.046(3) 0.007(4) -0.073(4)
C14 0.0337(18) 0.038(2) 0.0289(19) 0.0108(17) 0.0027(15) 0.0144(16)
C72 0.049(2) 0.033(2) 0.052(3) 0.013(2) 0.008(2) -0.006(2)
C15 0.0317(19) 0.074(3) 0.043(2) 0.021(2) 0.0080(18) 0.023(2)
C71 0.058(3) 0.045(2) 0.052(3) 0.027(2) 0.003(2) 0.000(2)
F34 0.114(3) 0.160(3) 0.122(3) 0.063(3) 0.017(3) 0.074(3)
F31 0.288(5) 0.157(4) 0.054(2) 0.028(3) 0.033(3) 0.139(4)
P3 0.0572(8) 0.0852(11) 0.0538(9) -0.0020(9) 0.0025(7) 0.0255(8)
O16 0.0380(14) 0.0291(13) 0.0304(13) 0.0097(12) -0.0029(11) 0.0017(12)
O12 0.0412(15) 0.0324(14) 0.0431(16) 0.0123(13) -0.0002(13) 0.0014(12)
O15 0.0231(12) 0.0491(15) 0.0397(14) 0.0213(13) 0.0030(11) 0.0077(11)
O14 0.0715(18) 0.0513(15) 0.0382(16) 0.0179(14) 0.0077(14) 0.0388(14)
O13 0.0584(16) 0.0452(15) 0.0322(14) 0.0139(13) 0.0042(13) 0.0260(13)
O11 0.0537(18) 0.0499(17) 0.0478(17) 0.0235(15) 0.0086(14) 0.0011(15)
C59 0.0291(17) 0.040(2) 0.0298(18) 0.0152(17) 0.0050(14) 0.0091(16)
C30 0.058(2) 0.0340(19) 0.043(2) 0.0143(19) 0.003(2) 0.0199(19)
C60 0.0307(18) 0.039(2) 0.037(2) 0.0171(18) 0.0034(16) 0.0051(16)
C51 0.0311(17) 0.0339(18) 0.0258(17) 0.0139(15) 0.0021(14) 0.0078(15)
C29 0.105(4) 0.052(3) 0.051(3) 0.023(2) 0.010(3) 0.036(3)
C75 0.048(2) 0.045(2) 0.027(2) 0.004(2) 0.0069(18) 0.0180(19)
C63 0.106(4) 0.076(3) 0.052(3) 0.023(3) 0.003(3) 0.059(3)
C28 0.131(5) 0.044(2) 0.077(4) 0.030(3) 0.023(3) 0.049(3)
F23 0.273(7) 0.114(4) 0.065(3) 0.030(3) 0.031(3) 0.035(4)
F22 0.135(4) 0.117(4) 0.175(5) 0.033(4) -0.001(4) 0.011(3)
F16 0.106(2) 0.391(7) 0.076(3) 0.056(4) 0.032(2) 0.147(3)
C11 0.034(2) 0.091(4) 0.056(3) 0.032(3) 0.012(2) 0.006(2)
C62 0.0343(19) 0.0299(18) 0.032(2) 0.0089(17) -0.0005(16) 0.0076(16)
C13 0.033(2) 0.062(3) 0.051(3) 0.003(3) -0.011(2) 0.019(2)
C16 0.038(2) 0.115(4) 0.056(3) 0.028(3) -0.003(2) 0.028(3)
C78 0.027(2) 0.098(4) 0.065(4) 0.005(4) 0.004(2) 0.020(2)
F35 0.141(3) 0.155(4) 0.134(4) -0.010(4) -0.043(3) 0.086(3)
F21 0.143(3) 0.222(6) 0.139(5) -0.011(5) 0.020(4) 0.109(4)
F36 0.152(4) 0.161(4) 0.324(7) 0.152(4) 0.097(4) 0.026(4)
F26 0.136(3) 0.130(3) 0.110(3) 0.038(3) 0.041(2) 0.090(2)
C61 0.060(3) 0.036(2) 0.045(2) 0.016(2) -0.005(2) -0.008(2)
F25 0.251(4) 0.271(5) 0.067(3) 0.015(3) -0.008(3) 0.204(4)
F24 0.257(7) 0.209(6) 0.283(10) -0.025(7) 0.030(7) -0.182(5)
O91 0.0397(15) 0.072(2) 0.0422(17) 0.0218(16) 0.0038(13) 0.0188(15)
O92 0.063(2) 0.087(3) 0.085(3) 0.032(2) 0.002(2) 0.014(2)
O93 0.152(4) 0.102(2) 0.185(4) 0.110(2) 0.106(3) 0.064(3)

loop_
_atom_type_symbol
_atom_type_description
_atom_type_scat_dispersion_real
_atom_type_scat_dispersion_imag
_atom_type_scat_source
C C 0.0033 0.0016 'International Tables Vol C Tables 4.2.6.8 and 6.1.1.4'
H H 0.0000 0.0000 'International Tables Vol C Tables 4.2.6.8 and 6.1.1.4'
F F 0.0171 0.0103 'International Tables Vol C Tables 4.2.6.8 and 6.1.1.4'
N N 0.0061 0.0033 'International Tables Vol C Tables 4.2.6.8 and 6.1.1.4'
Ni Ni 0.3393 1.1124 'International Tables Vol C Tables 4.2.6.8 and 6.1.1.4'
O O 0.0106 0.0060 'International Tables Vol C Tables 4.2.6.8 and 6.1.1.4'
P P 0.1023 0.0942 'International Tables Vol C Tables 4.2.6.8 and 6.1.1.4'

loop_
_geom_angle_atom_site_label_1
_geom_angle_atom_site_label_2
_geom_angle_atom_site_label_3
_geom_angle
N14 Ni1 N12 98.39(14)
N14 Ni1 N13 176.67(14)
N12 Ni1 N13 81.10(13)
N14 Ni1 N11 98.54(14)
N12 Ni1 N11 162.17(13)
N13 Ni1 N11 81.67(13)
N14 Ni1 N15 92.92(14)
N12 Ni1 N15 92.18(13)
N13 Ni1 N15 83.82(12)
N11 Ni1 N15 81.45(13)
N14 Ni1 N17 97.27(14)
N12 Ni1 N17 90.65(13)
N13 Ni1 N17 86.04(12)
N11 Ni1 N17 92.69(13)
N15 Ni1 N17 168.92(12)
N4 Ni2 N1 97.71(14)
N4 Ni2 N2 98.94(14)
N1 Ni2 N2 162.71(14)
N4 Ni2 N5 93.76(15)
N1 Ni2 N5 85.21(13)
N2 Ni2 N5 89.05(13)
N4 Ni2 N3 177.45(14)
N1 Ni2 N3 82.28(13)
N2 Ni2 N3 80.88(13)
N5 Ni2 N3 83.70(13)
N4 Ni2 N7 97.17(14)
N1 Ni2 N7 91.82(13)
N2 Ni2 N7 90.73(12)
N5 Ni2 N7 168.96(14)
N3 Ni2 N7 85.37(12)
F5 P1 F6 91.6(2)
F5 P1 F2 93.7(2)
F6 P1 F2 90.3(2)
F5 P1 F4 88.4(2)
F6 P1 F4 90.6(2)
F2 P1 F4 177.7(2)
F5 P1 F3 89.9(2)
F6 P1 F3 178.3(2)
F2 P1 F3 90.42(18)
F4 P1 F3 88.68(18)
F5 P1 F1 177.7(2)
F6 P1 F1 89.4(2)
F2 P1 F1 88.3(2)
F4 P1 F1 89.53(19)
F3 P1 F1 89.09(19)
F14 P2 F11 90.4(3)
F14 P2 F15 175.4(3)
F11 P2 F15 94.1(3)
F14 P2 F16 92.1(4)
F11 P2 F16 90.5(2)
F15 P2 F16 88.7(4)
F14 P2 F12 89.0(3)
F11 P2 F12 90.9(2)
F15 P2 F12 90.1(3)
F16 P2 F12 178.2(3)
F14 P2 F13 90.8(3)
F11 P2 F13 178.2(2)
F15 P2 F13 84.7(3)
F16 P2 F13 90.8(2)
F12 P2 F13 87.8(2)
F32 P4 F36 178.6(4)
F32 P4 F35 93.8(4)
F36 P4 F35 86.6(4)
F32 P4 F31 87.8(3)
F36 P4 F31 90.8(4)
F35 P4 F31 89.0(3)
F32 P4 F33 88.8(3)
F36 P4 F33 92.6(4)
F35 P4 F33 89.6(3)
F31 P4 F33 176.2(3)
F32 P4 F34 88.6(3)
F36 P4 F34 91.1(3)
F35 P4 F34 176.9(3)
F31 P4 F34 93.1(3)
F33 P4 F34 88.4(3)
C52 N13 C54 117.9(3)
C52 N13 C74 110.4(3)
C54 N13 C74 107.8(3)
C52 N13 Ni1 104.9(2)
C54 N13 Ni1 106.8(2)
C74 N13 Ni1 108.8(2)
C25 N7 C8 108.9(3)
C25 N7 C6 107.4(3)
C8 N7 C6 106.2(3)
C25 N7 Ni2 108.7(3)
C8 N7 Ni2 112.3(2)
C6 N7 Ni2 113.1(2)
N3 C24 C26 115.4(3)
C68 N11 C64 118.0(4)
C68 N11 Ni1 127.7(3)
C64 N11 Ni1 111.6(3)
N13 C74 C76 113.5(3)
C81 N14 Ni1 174.9(4)
C31 N4 Ni2 175.6(4)
C56 N17 C58 107.4(3)
C56 N17 C75 108.4(3)
C58 N17 C75 106.8(3)
C56 N17 Ni1 113.1(3)
C58 N17 Ni1 110.7(2)
C75 N17 Ni1 110.1(2)
C73 N12 C69 116.9(4)
C73 N12 Ni1 129.2(3)
C69 N12 Ni1 113.8(3)
C4 N3 C24 109.8(3)
C4 N3 C2 118.3(3)
C24 N3 C2 109.9(3)
C4 N3 Ni2 105.6(2)
C24 N3 Ni2 108.6(2)
C2 N3 Ni2 104.0(2)
C76 N15 C80 120.2(4)
C76 N15 Ni1 110.7(2)
C80 N15 Ni1 126.4(3)
N15 C76 C77 121.1(4)
N15 C76 C74 117.7(4)
C77 C76 C74 121.2(4)
N11 C68 C67 122.3(4)
C18 N1 C14 120.0(4)
C18 N1 Ni2 127.3(3)
C14 N1 Ni2 111.8(2)
N7 C8 C1 112.9(3)
N12 C73 C72 123.6(4)
C26 N5 C30 118.9(4)
C26 N5 Ni2 112.9(3)
C30 N5 Ni2 127.5(3)
C19 N2 C23 120.2(3)
C19 N2 Ni2 112.5(3)
C23 N2 Ni2 127.2(3)
N5 C26 C27 121.9(4)
N5 C26 C24 118.3(4)
C27 C26 C24 119.8(4)
N2 C23 C22 120.6(4)
N17 C56 C55 112.6(3)
N3 C4 C19 108.3(3)
N3 C4 C5 113.8(3)
C19 C4 C5 107.5(3)
N17 C58 C51 111.6(3)
C26 C27 C28 118.7(5)
C10 O2 C11 114.7(3)
N7 C6 C5 112.1(3)
N15 C80 C79 121.2(4)
N13 C54 C69 107.8(3)
N13 C54 C55 113.0(3)
C69 C54 C55 107.9(3)
C67 C66 C65 118.5(4)
N1 C18 C17 120.5(5)
C62 C55 C59 109.9(3)
C62 C55 C56 109.6(3)
C59 C55 C56 108.0(3)
C62 C55 C54 106.5(3)
C59 C55 C54 108.6(3)
C56 C55 C54 114.1(3)
O5 C9 O6 111.5(3)
O5 C9 C5 107.2(3)
O6 C9 C5 112.3(3)
O5 C9 C1 112.3(3)
O6 C9 C1 107.0(3)
C5 C9 C1 106.5(3)
C19 C20 C21 118.8(4)
O1 C10 O2 124.9(4)
O1 C10 C1 121.9(4)
O2 C10 C1 113.2(3)
C22 C21 C20 119.1(4)
C66 C67 C68 119.9(4)
N11 C64 C65 122.4(4)
N11 C64 C52 113.4(3)
C65 C64 C52 124.2(3)
C14 C2 N3 108.4(3)
C14 C2 C1 110.5(3)
N3 C2 C1 113.2(3)
O3 C12 O4 123.6(3)
O3 C12 C5 123.2(4)
O4 C12 C5 113.2(3)
C12 O4 C13 116.3(3)
C16 C17 C18 119.8(4)
C64 C65 C66 118.8(4)
N4 C31 C32 176.9(5)
C12 C5 C6 111.1(3)
C12 C5 C9 107.2(3)
C6 C5 C9 110.6(3)
C12 C5 C4 107.6(3)
C6 C5 C4 113.1(3)
C9 C5 C4 107.0(3)
N12 C69 C70 122.6(4)
N12 C69 C54 114.6(4)
C70 C69 C54 122.5(3)
N13 C52 C64 109.3(3)
N13 C52 C51 113.3(3)
C64 C52 C51 110.5(3)
N14 C81 C82 178.1(6)
C69 C70 C71 119.2(4)
C21 C22 C23 119.4(4)
C78 C77 C76 119.4(5)
C2 C1 C8 114.4(4)
C2 C1 C10 110.1(3)
C8 C1 C10 105.7(3)
C2 C1 C9 108.5(3)
C8 C1 C9 108.5(3)
C10 C1 C9 109.5(3)
N2 C19 C20 121.8(4)
N2 C19 C4 116.6(3)
C20 C19 C4 121.3(4)
C78 C79 C80 118.5(4)
N1 C14 C15 121.7(4)
N1 C14 C2 115.3(3)
C15 C14 C2 122.8(4)
C73 C72 C71 118.5(4)
C14 C15 C16 118.5(5)
C72 C71 C70 119.0(5)
F24 P3 F23 94.4(5)
F24 P3 F21 99.9(5)
F23 P3 F21 93.5(4)
F24 P3 F25 89.7(5)
F23 P3 F25 175.8(4)
F21 P3 F25 86.6(3)
F24 P3 F26 92.9(5)
F23 P3 F26 92.0(3)
F21 P3 F26 165.6(4)
F25 P3 F26 86.9(3)
F24 P3 F22 179.0(5)
F23 P3 F22 86.5(3)
F21 P3 F22 80.5(3)
F25 P3 F22 89.4(4)
F26 P3 F22 86.6(3)
C60 O12 C61 116.9(4)
C62 O14 C63 116.2(4)
O16 C59 O15 111.0(3)
O16 C59 C51 112.2(3)
O15 C59 C51 107.9(3)
O16 C59 C55 107.3(3)
O15 C59 C55 111.4(3)
C51 C59 C55 107.0(3)
N5 C30 C29 122.2(5)
O11 C60 O12 124.2(4)
O11 C60 C51 124.3(4)
O12 C60 C51 111.5(4)
C60 C51 C59 108.3(3)
C60 C51 C58 107.0(3)
C59 C51 C58 109.3(3)
C60 C51 C52 110.1(3)
C59 C51 C52 108.2(3)
C58 C51 C52 113.8(3)
C30 C29 C28 119.2(5)
C29 C28 C27 119.0(5)
O13 C62 O14 123.7(4)
O13 C62 C55 123.7(4)
O14 C62 C55 112.6(4)
C17 C16 C15 119.5(5)
C77 C78 C79 119.5(5)

loop_
_geom_bond_atom_site_label_1
_geom_bond_atom_site_label_2
_geom_bond_distance
Ni1 N14 2.051(3)
Ni1 N12 2.061(4)
Ni1 N13 2.065(3)
Ni1 N11 2.101(4)
Ni1 N15 2.125(3)
Ni1 N17 2.215(3)
Ni2 N4 2.067(4)
Ni2 N1 2.081(3)
Ni2 N2 2.082(3)
Ni2 N5 2.092(3)
Ni2 N3 2.095(3)
Ni2 N7 2.191(3)
P1 F5 1.544(4)
P1 F6 1.560(4)
P1 F2 1.575(4)
P1 F4 1.580(4)
P1 F3 1.582(3)
P1 F1 1.590(3)
P2 F14 1.512(5)
P2 F11 1.553(4)
P2 F15 1.553(5)
P2 F16 1.557(5)
P2 F12 1.572(4)
P2 F13 1.576(4)
P4 F32 1.523(5)
P4 F36 1.526(6)
P4 F35 1.538(5)
P4 F31 1.551(5)
P4 F33 1.558(5)
P4 F34 1.565(5)
N13 C52 1.481(5)
N13 C54 1.498(5)
N13 C74 1.504(5)
N7 C25 1.480(5)
N7 C8 1.481(5)
N7 C6 1.487(5)
C24 N3 1.495(5)
C24 C26 1.501(6)
N11 C68 1.333(5)
N11 C64 1.361(5)
C74 C76 1.505(5)
N14 C81 1.123(5)
N4 C31 1.137(6)
N17 C56 1.472(5)
N17 C58 1.474(5)
N17 C75 1.484(5)
N12 C73 1.347(5)
N12 C69 1.354(5)
N3 C4 1.490(5)
N3 C2 1.516(5)
N15 C76 1.332(5)
N15 C80 1.337(5)
C76 C77 1.387(7)
C68 C67 1.374(6)
N1 C18 1.340(5)
N1 C14 1.355(6)
C8 C1 1.530(6)
C73 C72 1.376(7)
N5 C26 1.335(6)
N5 C30 1.337(6)
N2 C19 1.332(5)
N2 C23 1.351(6)
C26 C27 1.377(6)
C23 C22 1.394(6)
C56 C55 1.551(6)
C4 C19 1.510(6)
C4 C5 1.561(5)
C58 C51 1.555(5)
C27 C28 1.387(8)
O5 C9 1.381(5)
O6 C9 1.419(5)
O1 C10 1.206(5)
O2 C10 1.325(5)
O2 C11 1.462(6)
C6 C5 1.531(5)
C32 C31 1.451(7)
C80 C79 1.394(7)
O3 C12 1.207(5)
C54 C69 1.524(5)
C54 C55 1.560(5)
C66 C67 1.365(6)
C66 C65 1.399(6)
C18 C17 1.411(7)
C55 C62 1.541(6)
C55 C59 1.545(5)
C9 C5 1.552(6)
C9 C1 1.567(5)
C20 C19 1.385(5)
C20 C21 1.392(7)
C10 C1 1.552(6)
C21 C22 1.379(7)
C82 C81 1.462(7)
C64 C65 1.362(6)
C64 C52 1.510(5)
C2 C14 1.512(5)
C2 C1 1.523(6)
C12 O4 1.328(5)
C12 C5 1.522(5)
O4 C13 1.461(5)
C17 C16 1.366(8)
C69 C70 1.377(6)
C52 C51 1.568(5)
C70 C71 1.381(6)
C77 C78 1.368(7)
C79 C78 1.384(8)
C14 C15 1.390(6)
C72 C71 1.379(7)
C15 C16 1.397(7)
P3 F24 1.391(6)
P3 F23 1.505(5)
P3 F21 1.541(6)
P3 F25 1.554(6)
P3 F26 1.573(5)
P3 F22 1.580(6)
O16 C59 1.410(5)
O12 C60 1.338(5)
O12 C61 1.442(5)
O15 C59 1.412(5)
O14 C62 1.321(5)
O14 C63 1.456(6)
O13 C62 1.206(5)
O11 C60 1.205(5)
C59 C51 1.545(6)
C30 C29 1.368(7)
C60 C51 1.527(6)
C29 C28 1.373(8)
